data_7713210
loop_
_publ_author_name
'Wang, Shan-Shan'
'Liang, Yu-Jie'
'Guo, Wei'
'Yin, Yue'
'Li, Xiao-Yu'
'Xu, Quan-Qing'
'Zhu, Ai-Xin'
'Huang, Bo'

_publ_section_title
;
 A 2D flexible cobalt-MOF: reversible solid-state structural
 transformation, two-step and gate-opening adsorption behaviour and
 selective adsorption of C2H2 over CO2 and CH4
;
_journal_name_full 'Dalton Transactions'
_journal_paper_doi 10.1039/D3DT00478C
_journal_year 2023
_chemical_formula_moiety 'C56 H36 Co3 N4 O12, [3DMF+2.5H2O]'
_chemical_formula_sum 'C65 H62 Co3 N7 O17.5'
_chemical_formula_weight 1398.02
_space_group_crystal_system monoclinic
_space_group_IT_number 15
_space_group_name_Hall '-I 2ya'
_space_group_name_H-M_alt 'I 1 2/a 1'
_atom_sites_solution_hydrogens mixed
_audit_creation_method SHELXL-2018/3
_audit_update_record
;
2023-05-24 deposited with the CCDC.	2023-05-26 downloaded from the CCDC.
;
_cell_angle_alpha 90
_cell_angle_beta 106.21(3)
_cell_angle_gamma 90
_cell_formula_units_Z 8
_cell_length_a 23.078(5)
_cell_length_b 23.525(5)
_cell_length_c 27.050(12)
_cell_measurement_reflns_used 431
_cell_measurement_temperature 293(2)
_cell_measurement_theta_max 27.26
_cell_measurement_theta_min 4.41
_cell_volume 14102(8)
_computing_cell_refinement 'RAPID-AUTO (Rigaku, 1998)'
_computing_data_collection 'RAPID-AUTO (Rigaku, 1998)'
_computing_data_reduction 'CrystalClear (Rigaku/MSC, 2002)'
_computing_molecular_graphics 'DIAMOND (Brandenburg, 1999)'
_computing_publication_material 'DIAMOND (Brandenburg, 1999)'
_computing_structure_refinement 'SHELXL-2018/3 (Sheldrick, 2018)'
_computing_structure_solution 'SHELXT 2014/5 (Sheldrick, 2014)'
_diffrn_ambient_temperature 293(2)
_diffrn_measured_fraction_theta_full 0.998
_diffrn_measured_fraction_theta_max 0.998
_diffrn_measurement_device_type 'Rigaku R-AXIS SPIDER'
_diffrn_measurement_method '\w scans'
_diffrn_radiation_type MoK\a
_diffrn_radiation_wavelength 0.71073
_diffrn_reflns_av_R_equivalents 0.1190
_diffrn_reflns_av_unetI/netI 0.0896
_diffrn_reflns_Laue_measured_fraction_full 0.998
_diffrn_reflns_Laue_measured_fraction_max 0.998
_diffrn_reflns_limit_h_max 26
_diffrn_reflns_limit_h_min -27
_diffrn_reflns_limit_k_max 27
_diffrn_reflns_limit_k_min -27
_diffrn_reflns_limit_l_max 32
_diffrn_reflns_limit_l_min -32
_diffrn_reflns_number 62790
_diffrn_reflns_point_group_measured_fraction_full 0.998
_diffrn_reflns_point_group_measured_fraction_max 0.998
_diffrn_reflns_theta_full 25.000
_diffrn_reflns_theta_max 25.000
_diffrn_reflns_theta_min 3.041
_exptl_absorpt_coefficient_mu 0.767
_exptl_absorpt_correction_T_max 1.000
_exptl_absorpt_correction_T_min 0.104
_exptl_absorpt_correction_type multi-scan
_exptl_absorpt_process_details '(ABSCOR; Higashi, 2001)'
_exptl_crystal_colour blue-purple
_exptl_crystal_density_diffrn 1.317
_exptl_crystal_description block
_exptl_crystal_F_000 4616
_exptl_crystal_size_max 0.320
_exptl_crystal_size_mid 0.280
_exptl_crystal_size_min 0.220
_refine_diff_density_max 1.643
_refine_diff_density_min -0.737
_refine_diff_density_rms 0.090
_refine_ls_extinction_method none
_refine_ls_goodness_of_fit_ref 1.048
_refine_ls_hydrogen_treatment constr
_refine_ls_matrix_type full
_refine_ls_number_parameters 767
_refine_ls_number_reflns 12396
_refine_ls_number_restraints 398
_refine_ls_restrained_S_all 1.056
_refine_ls_R_factor_all 0.1104
_refine_ls_R_factor_gt 0.0913
_refine_ls_shift/su_max 0.001
_refine_ls_shift/su_mean 0.000
_refine_ls_structure_factor_coef Fsqd
_refine_ls_weighting_details 'w=1/[\s^2^(Fo^2^)+(0.1458P)^2^+31.3044P] where P=(Fo^2^+2Fc^2^)/3'
_refine_ls_weighting_scheme calc
_refine_ls_wR_factor_gt 0.2501
_refine_ls_wR_factor_ref 0.2649
_reflns_Friedel_coverage 0.000
_reflns_number_gt 9264
_reflns_number_total 12396
_reflns_threshold_expression 'I > 2\s(I)'
_cod_data_source_file d3dt00478c2.cif
_cod_data_source_block Co-MOF-alpha
_cod_original_sg_symbol_H-M 'I 2/a'
_cod_database_code 7713210
_shelx_shelxl_version_number 2018/3
_shelx_space_group_comment
;
The symmetry employed for this shelxl refinement is uniquely defined
by the following loop, which should always be used as a source of
symmetry information in preference to the above space-group names.
They are only intended as comments.
;
_shelx_estimated_absorpt_t_min 0.796
_shelx_estimated_absorpt_t_max 0.853
_smtbx_masks_special_details
;
The 1097 electrons were removed from the unit-cell 
contents by using SQUEEZE process, which is equivalent
to 137 electrons per asymmetric unit. As the formula 
unit is composed of one asymmetric units, this implies 
that 137 electrons should be associated with the 
disordered solvent. The total electrons (145 electrons)
with the contribution of disorder solvents including
three DMF and two and a half water molecules are almost in 
accordance with the SQUEEZE results. TG analysis also indicate
that this compound contains three molecules of DMF and
2.5 water molecules per formula unit. 
;
_smtbx_masks_void_probe_radius 1.20
_smtbx_masks_void_truncation_radius 1.20

loop_
_space_group_symop_operation_xyz
'x, y, z'
'-x+1/2, y, -z'
'x+1/2, y+1/2, z+1/2'
'-x+1, y+1/2, -z+1/2'
'-x, -y, -z'
'x-1/2, -y, z'
'-x+1/2, -y+1/2, -z+1/2'
'x, -y+1/2, z+1/2'

loop_
_atom_site_label
_atom_site_type_symbol
_atom_site_fract_x
_atom_site_fract_y
_atom_site_fract_z
_atom_site_U_iso_or_equiv
_atom_site_adp_type
_atom_site_occupancy
_atom_site_site_symmetry_order
_atom_site_calc_flag
_atom_site_refinement_flags_posn
_atom_site_refinement_flags_adp
_atom_site_refinement_flags_occupancy
_atom_site_disorder_assembly
_atom_site_disorder_group
Co1 Co 0.54529(4) 0.37551(4) -0.06247(3) 0.0669(3) Uani 1 1 d . . . . .
Co2 Co 0.50924(3) 0.38863(3) -0.20010(3) 0.0483(2) Uani 1 1 d . . . . .
Co3 Co 0.52663(3) -0.16468(3) -0.16915(3) 0.0551(3) Uani 1 1 d . . . . .
O1 O 0.5348(3) 0.2903(2) -0.06780(18) 0.0982(17) Uani 1 1 d . . . . .
O2 O 0.5265(2) 0.32644(17) -0.14196(17) 0.0758(12) Uani 1 1 d . . . . .
O3 O 0.5208(3) -0.08307(18) -0.16524(19) 0.0890(15) Uani 1 1 d . . . . .
O4 O 0.5071(2) -0.04771(18) -0.24533(19) 0.0769(12) Uani 1 1 d . . . . .
O5 O 0.6180(2) 0.4109(3) -0.0734(2) 0.0920(16) Uani 1 1 d . . . . .
O6 O 0.5764(2) 0.43858(18) -0.15391(19) 0.0737(12) Uani 1 1 d . . . . .
O7 O 0.9704(2) 0.5792(2) -0.0841(2) 0.0797(13) Uani 1 1 d . . . . .
O8 O 0.94254(18) 0.57622(18) -0.17003(17) 0.0700(11) Uani 1 1 d . . . . .
O9 O 0.44914(18) -0.19994(19) -0.20458(17) 0.0718(11) Uani 1 1 d . . . . .
O10 O 0.42112(17) -0.14729(19) -0.27512(18) 0.0739(12) Uani 1 1 d . . . . .
O11 O 0.60239(19) -0.1957(2) -0.17781(17) 0.0794(13) Uani 1 1 d . . . . .
O12 O 0.55815(18) -0.16194(19) -0.25406(18) 0.0737(12) Uani 1 1 d . . . . .
N1 N 0.5525(3) 0.3870(2) 0.0132(2) 0.0752(15) Uani 1 1 d . . . . .
N2 N 0.5271(3) 0.4102(3) 0.0833(2) 0.0767(15) Uani 1 1 d . . . . .
N3 N 0.0288(2) 0.1954(2) -0.0985(2) 0.0695(13) Uani 1 1 d . . . . .
N4 N 0.0579(2) 0.2179(3) -0.0165(2) 0.0772(15) Uani 1 1 d . . . . .
C1 C 0.5273(3) 0.2848(3) -0.1156(3) 0.0663(16) Uani 1 1 d . . . . .
C2 C 0.5227(3) 0.2253(3) -0.1378(2) 0.0696(17) Uani 1 1 d . . . . .
C3 C 0.5298(4) 0.1806(3) -0.1070(3) 0.101(3) Uani 1 1 d . . . . .
H3 H 0.537031 0.185305 -0.071692 0.121 Uiso 1 1 calc R U . . .
C4 C 0.5259(4) 0.1218(3) -0.1301(3) 0.087(2) Uani 1 1 d . . . . .
C5 C 0.5318(5) 0.0770(4) -0.0988(3) 0.115(3) Uani 1 1 d . U . . .
H5A H 0.536978 0.081605 -0.063679 0.139 Uiso 1 1 calc R U . . .
C6 C 0.5300(5) 0.0222(4) -0.1208(3) 0.110(3) Uani 1 1 d . U . . .
H6A H 0.535954 -0.009766 -0.099811 0.132 Uiso 1 1 calc R U . . .
C7 C 0.5193(4) 0.0159(3) -0.1743(3) 0.085(2) Uani 1 1 d D . . . .
C8 C 0.5137(4) 0.0614(3) -0.2047(3) 0.086(2) Uani 1 1 d . . . . .
H8 H 0.507924 0.056667 -0.239838 0.103 Uiso 1 1 calc R U . . .
C9 C 0.5166(4) 0.1199(3) -0.1829(2) 0.082(2) Uani 1 1 d . . . . .
C10 C 0.5117(4) 0.1665(3) -0.2135(3) 0.095(2) Uani 1 1 d . . . . .
H10 H 0.505686 0.162487 -0.248828 0.114 Uiso 1 1 calc R U . . .
C11 C 0.5159(4) 0.2200(3) -0.1913(3) 0.085(2) Uani 1 1 d . . . . .
H11 H 0.514218 0.252283 -0.211475 0.102 Uiso 1 1 calc R U . . .
C12 C 0.5152(3) -0.0425(2) -0.1975(3) 0.0677(16) Uani 1 1 d D . . . .
C13 C 0.6198(3) 0.4316(3) -0.1151(3) 0.0707(19) Uani 1 1 d . . . . .
C25 C 0.4110(3) -0.1813(3) -0.2436(3) 0.0605(14) Uani 1 1 d . . . . .
C26 C 0.3473(2) -0.2022(3) -0.2522(2) 0.0678(16) Uani 1 1 d D . . . .
C27 C 0.3336(3) -0.2445(3) -0.2233(3) 0.092(2) Uani 1 1 d D . . . .
H27 H 0.364112 -0.261596 -0.197696 0.110 Uiso 1 1 calc R U . . .
C28 C 0.2731(2) -0.2628(3) -0.2321(3) 0.083(2) Uani 1 1 d D . . . .
C29 C 0.3014(3) -0.1792(4) -0.2906(4) 0.120(3) Uani 1 1 d D U . . .
H29 H 0.310344 -0.153047 -0.313239 0.144 Uiso 1 1 d R U . . .
C30 C 0.2573(3) -0.3053(4) -0.2024(4) 0.131(3) Uani 1 1 d . U . . .
H30 H 0.287695 -0.322884 -0.177006 0.158 Uiso 1 1 d R U . . .
C31 C 0.6007(3) -0.1867(2) -0.2242(2) 0.0593(14) Uani 1 1 d . . . . .
C32 C 0.6532(2) -0.2064(3) -0.2424(2) 0.0602(14) Uani 1 1 d . . . . .
C33 C 0.6537(3) -0.1982(3) -0.2930(2) 0.0772(19) Uani 1 1 d . . . . .
H33 H 0.621609 -0.179518 -0.315711 0.093 Uiso 1 1 calc R U . . .
C34 C 0.7004(3) -0.2172(3) -0.3099(2) 0.0767(19) Uani 1 1 d . . . . .
H34 H 0.699866 -0.211633 -0.344113 0.092 Uiso 1 1 calc R U . . .
C35 C 0.7502(3) -0.2455(3) -0.2759(2) 0.0656(16) Uani 1 1 d . . . . .
C36 C 0.6999(3) -0.2343(3) -0.2084(2) 0.0707(17) Uani 1 1 d . . . . .
H36 H 0.699230 -0.239480 -0.174525 0.085 Uiso 1 1 d R U . . .
C37 C 0.5130(3) 0.4127(4) 0.0322(3) 0.088(2) Uani 1 1 d . . . . .
H37A H 0.478750 0.430856 0.011996 0.105 Uiso 1 1 calc R U . . .
C38 C 0.5945(5) 0.3681(3) 0.0550(4) 0.097(3) Uani 1 1 d . . . . .
H38A H 0.628993 0.348160 0.054106 0.116 Uiso 1 1 calc R U . . .
C39 C 0.5794(5) 0.3825(4) 0.1000(3) 0.105(3) Uani 1 1 d . . . . .
H39 H 0.600845 0.374543 0.133791 0.126 Uiso 1 1 calc R U . . .
C40 C 0.4911(4) 0.4322(3) 0.1171(3) 0.099(3) Uani 1 1 d . . . . .
H40A H 0.484949 0.472782 0.111833 0.119 Uiso 1 1 calc R U . . .
H40B H 0.513063 0.425963 0.152891 0.119 Uiso 1 1 calc R U . . .
C41 C 0.4303(3) 0.4025(3) 0.1055(3) 0.0759(19) Uani 1 1 d . . . . .
C42 C 0.4271(3) 0.3479(3) 0.1245(3) 0.0824(19) Uani 1 1 d . . . . .
H42 H 0.461590 0.330391 0.145104 0.099 Uiso 1 1 calc R U . . .
C43 C 0.3717(3) 0.3199(3) 0.1124(3) 0.0743(17) Uani 1 1 d . . . . .
H43 H 0.369876 0.283288 0.124803 0.089 Uiso 1 1 calc R U . . .
C44 C 0.3192(3) 0.3450(3) 0.0822(2) 0.0642(15) Uani 1 1 d . . . . .
C45 C 0.3238(4) 0.3996(3) 0.0639(3) 0.088(2) Uani 1 1 d . . . . .
H45 H 0.289411 0.417704 0.043936 0.105 Uiso 1 1 calc R U . . .
C46 C 0.3785(4) 0.4274(3) 0.0749(3) 0.089(2) Uani 1 1 d . U . . .
H46 H 0.380530 0.463545 0.061522 0.107 Uiso 1 1 calc R U . . .
C47 C 0.2600(3) 0.3140(3) 0.0697(2) 0.0645(15) Uani 1 1 d . . . . .
C48 C 0.2577(3) 0.2559(3) 0.0644(2) 0.0749(17) Uani 1 1 d . . . . .
H48 H 0.293353 0.235930 0.067651 0.090 Uiso 1 1 calc R U . . .
C49 C 0.2041(4) 0.2264(3) 0.0545(3) 0.085(2) Uani 1 1 d . . . . .
H49 H 0.204361 0.186924 0.052748 0.102 Uiso 1 1 calc R U . . .
C50 C 0.1508(4) 0.2545(4) 0.0472(3) 0.089(2) Uani 1 1 d . . . . .
C51 C 0.1505(3) 0.3123(4) 0.0506(3) 0.089(2) Uani 1 1 d . . . . .
H51 H 0.114191 0.331660 0.045570 0.107 Uiso 1 1 calc R U . . .
C52 C 0.2053(3) 0.3430(3) 0.0618(3) 0.0805(19) Uani 1 1 d . . . . .
H52 H 0.204949 0.382460 0.063918 0.097 Uiso 1 1 calc R U . . .
C53 C 0.0916(4) 0.2213(4) 0.0378(3) 0.102(3) Uani 1 1 d . . . . .
H53A H 0.100565 0.183065 0.051230 0.123 Uiso 1 1 calc R U . . .
H53B H 0.066553 0.239343 0.056689 0.123 Uiso 1 1 calc R U . . .
C54 C 0.0687(3) 0.1892(3) -0.0559(3) 0.0800(19) Uani 1 1 d . . . . .
H54 H 0.102721 0.166522 -0.052244 0.096 Uiso 1 1 calc R U . . .
C55 C -0.0127(4) 0.2307(4) -0.0877(3) 0.098(3) Uani 1 1 d . . . . .
H55 H -0.047970 0.242781 -0.111428 0.118 Uiso 1 1 calc R U . . .
C56 C 0.0048(5) 0.2456(4) -0.0372(3) 0.117(3) Uani 1 1 d . . . . .
H56 H -0.015301 0.269700 -0.020229 0.140 Uiso 1 1 calc R U . . .
C24 C 0.9349(3) 0.5674(2) -0.1277(3) 0.0677(17) Uani 1 1 d . . . . .
C14A C 0.6867(5) 0.4482(5) -0.1064(4) 0.049(3) Uani 0.550(8) 1 d D U P A 1
C15A C 0.7327(4) 0.4411(4) -0.0612(4) 0.064(3) Uani 0.550(8) 1 d D . P A 1
H15A H 0.725128 0.422350 -0.033400 0.077 Uiso 0.550(8) 1 calc R U P A 1
C16A C 0.7904(4) 0.4622(5) -0.0575(3) 0.067(3) Uani 0.550(8) 1 d D . P A 1
H16A H 0.821481 0.456750 -0.027417 0.080 Uiso 0.550(8) 1 calc R U P A 1
C17A C 0.8013(5) 0.4914(8) -0.0989(4) 0.053(4) Uani 0.550(8) 1 d D U P A 1
C18A C 0.8582(4) 0.5156(5) -0.0952(4) 0.055(3) Uani 0.550(8) 1 d D U P A 1
H18A H 0.888671 0.514296 -0.064340 0.066 Uiso 0.550(8) 1 calc R U P A 1
C19A C 0.8684(5) 0.5415(5) -0.1381(4) 0.042(3) Uani 0.550(8) 1 d D U P A 1
C20A C 0.8226(5) 0.5464(7) -0.1838(4) 0.095(5) Uani 0.550(8) 1 d D . P A 1
H20A H 0.829318 0.565956 -0.211633 0.113 Uiso 0.550(8) 1 calc R U P A 1
C21A C 0.7665(5) 0.5216(7) -0.1877(4) 0.098(5) Uani 0.550(8) 1 d D . P A 1
H21A H 0.736357 0.523258 -0.218742 0.117 Uiso 0.550(8) 1 calc R U P A 1
C22A C 0.7554(4) 0.4944(6) -0.1455(4) 0.062(3) Uani 0.550(8) 1 d D U P A 1
C23A C 0.6980(5) 0.4717(5) -0.1491(4) 0.067(3) Uani 0.550(8) 1 d D U P A 1
H23A H 0.667936 0.472689 -0.180241 0.080 Uiso 0.550(8) 1 calc R U P A 1
C14B C 0.6751(6) 0.4602(7) -0.1305(5) 0.052(4) Uani 0.450(8) 1 d D U P A 2
C15B C 0.6743(6) 0.4797(6) -0.1795(5) 0.094(6) Uani 0.450(8) 1 d D U P A 2
H15B H 0.639505 0.476449 -0.206725 0.113 Uiso 0.450(8) 1 calc R U P A 2
C16B C 0.7266(6) 0.5041(7) -0.1872(5) 0.101(6) Uani 0.450(8) 1 d D U P A 2
H16B H 0.726073 0.517340 -0.219693 0.121 Uiso 0.450(8) 1 calc R U P A 2
C18B C 0.8318(6) 0.5347(7) -0.1537(5) 0.070(4) Uani 0.450(8) 1 d D U P A 2
H18B H 0.831640 0.548523 -0.185914 0.085 Uiso 0.450(8) 1 calc R U P A 2
C17B C 0.7793(5) 0.5088(8) -0.1467(4) 0.061(4) Uani 0.450(8) 1 d D U P A 2
C19B C 0.8831(6) 0.5398(6) -0.1129(5) 0.044(3) Uani 0.450(8) 1 d D U P A 2
C20B C 0.8843(5) 0.5193(6) -0.0641(5) 0.060(4) Uani 0.450(8) 1 d D . P A 2
H20B H 0.918937 0.523212 -0.036735 0.072 Uiso 0.450(8) 1 calc R U P A 2
C21B C 0.8330(5) 0.4928(6) -0.0568(5) 0.072(4) Uani 0.450(8) 1 d D . P A 2
H21B H 0.834096 0.477851 -0.024737 0.086 Uiso 0.450(8) 1 calc R U P A 2
C22B C 0.7798(5) 0.4886(9) -0.0975(5) 0.048(4) Uani 0.450(8) 1 d D U P A 2
C23B C 0.7265(5) 0.4653(6) -0.0900(5) 0.062(3) Uani 0.450(8) 1 d D U P A 2
H23B H 0.726068 0.453321 -0.057321 0.074 Uiso 0.450(8) 1 calc R U P A 2

loop_
_atom_site_aniso_label
_atom_site_aniso_U_11
_atom_site_aniso_U_22
_atom_site_aniso_U_33
_atom_site_aniso_U_23
_atom_site_aniso_U_13
_atom_site_aniso_U_12
Co1 0.0690(5) 0.0666(5) 0.0796(6) -0.0288(4) 0.0445(4) -0.0138(4)
Co2 0.0477(4) 0.0358(4) 0.0718(5) -0.0043(3) 0.0338(3) -0.0012(3)
Co3 0.0579(5) 0.0511(5) 0.0691(5) 0.0027(3) 0.0388(4) 0.0036(3)
O1 0.177(5) 0.058(3) 0.079(3) -0.017(2) 0.067(3) -0.003(3)
O2 0.121(4) 0.039(2) 0.075(3) 0.0087(19) 0.041(3) 0.007(2)
O3 0.144(4) 0.046(3) 0.098(3) -0.016(2) 0.069(3) -0.004(3)
O4 0.103(3) 0.051(2) 0.093(3) -0.013(2) 0.053(3) -0.008(2)
O5 0.066(3) 0.125(4) 0.097(4) -0.042(3) 0.042(3) -0.021(3)
O6 0.071(3) 0.062(3) 0.099(3) -0.024(2) 0.042(3) -0.024(2)
O7 0.086(3) 0.077(3) 0.098(3) 0.024(3) 0.061(3) 0.000(2)
O8 0.063(2) 0.070(3) 0.093(3) -0.001(2) 0.048(2) -0.0117(19)
O9 0.056(2) 0.082(3) 0.086(3) 0.018(2) 0.033(2) -0.015(2)
O10 0.058(2) 0.076(3) 0.101(3) 0.021(2) 0.043(2) -0.010(2)
O11 0.071(3) 0.101(3) 0.082(3) 0.016(3) 0.047(2) 0.030(2)
O12 0.057(2) 0.079(3) 0.091(3) 0.009(2) 0.031(2) 0.021(2)
N1 0.079(4) 0.082(4) 0.079(4) -0.029(3) 0.046(3) -0.015(3)
N2 0.082(4) 0.074(4) 0.087(4) -0.021(3) 0.046(3) -0.017(3)
N3 0.074(3) 0.078(4) 0.068(3) -0.012(3) 0.039(3) 0.000(3)
N4 0.073(3) 0.095(4) 0.074(3) -0.001(3) 0.036(3) -0.001(3)
C1 0.078(4) 0.056(4) 0.079(4) -0.017(3) 0.045(3) -0.004(3)
C2 0.093(5) 0.044(3) 0.086(4) -0.009(3) 0.050(4) 0.008(3)
C3 0.167(8) 0.068(5) 0.090(5) 0.001(4) 0.073(5) 0.004(5)
C4 0.138(7) 0.056(4) 0.080(5) 0.009(3) 0.050(5) 0.008(4)
C5 0.177(7) 0.089(5) 0.089(5) 0.013(4) 0.051(5) 0.010(5)
C6 0.170(7) 0.068(4) 0.095(5) -0.018(4) 0.041(5) 0.001(5)
C7 0.117(6) 0.067(4) 0.089(5) -0.007(4) 0.058(4) -0.009(4)
C8 0.132(6) 0.053(4) 0.092(5) -0.011(3) 0.061(5) 0.002(4)
C9 0.123(6) 0.073(4) 0.058(4) -0.002(3) 0.039(4) -0.022(4)
C10 0.171(8) 0.052(4) 0.071(4) -0.005(3) 0.049(5) 0.004(4)
C11 0.131(6) 0.059(4) 0.069(4) -0.006(3) 0.034(4) -0.001(4)
C12 0.086(4) 0.035(3) 0.097(5) -0.007(3) 0.051(4) -0.003(3)
C13 0.061(4) 0.071(4) 0.092(5) -0.049(4) 0.042(4) -0.029(3)
C25 0.055(3) 0.061(3) 0.077(4) 0.004(3) 0.037(3) -0.004(3)
C26 0.058(3) 0.069(4) 0.086(4) 0.020(3) 0.036(3) -0.006(3)
C27 0.056(4) 0.106(6) 0.118(6) 0.046(5) 0.032(4) -0.012(4)
C28 0.062(4) 0.087(5) 0.106(5) 0.030(4) 0.032(3) -0.013(3)
C29 0.088(5) 0.131(6) 0.142(6) 0.061(5) 0.035(5) -0.030(4)
C30 0.085(5) 0.139(7) 0.168(7) 0.077(6) 0.033(5) -0.033(5)
C31 0.064(4) 0.058(3) 0.070(4) 0.010(3) 0.041(3) 0.008(3)
C32 0.055(3) 0.069(4) 0.067(3) 0.006(3) 0.036(3) 0.012(3)
C33 0.064(4) 0.105(5) 0.072(4) 0.026(4) 0.035(3) 0.034(4)
C34 0.079(4) 0.109(5) 0.055(3) 0.020(3) 0.039(3) 0.031(4)
C35 0.063(3) 0.085(4) 0.058(3) 0.017(3) 0.031(3) 0.029(3)
C36 0.066(4) 0.095(5) 0.065(4) 0.013(3) 0.040(3) 0.021(3)
C37 0.079(4) 0.112(6) 0.083(5) -0.053(4) 0.041(4) -0.023(4)
C38 0.138(7) 0.076(5) 0.108(6) -0.018(4) 0.086(6) -0.008(5)
C39 0.161(9) 0.086(6) 0.087(5) 0.006(4) 0.065(6) 0.000(6)
C40 0.136(7) 0.094(5) 0.100(5) -0.044(4) 0.088(5) -0.043(5)
C41 0.099(5) 0.065(4) 0.086(4) -0.029(4) 0.064(4) -0.021(4)
C42 0.088(5) 0.089(5) 0.083(4) 0.005(4) 0.045(4) -0.008(4)
C43 0.087(5) 0.062(4) 0.085(4) 0.007(3) 0.042(4) -0.006(3)
C44 0.087(4) 0.054(3) 0.065(3) 0.000(3) 0.043(3) 0.004(3)
C45 0.107(6) 0.066(4) 0.105(5) 0.018(4) 0.055(4) 0.019(4)
C46 0.117(5) 0.062(4) 0.110(5) -0.007(4) 0.067(4) -0.010(4)
C47 0.081(4) 0.066(4) 0.055(3) 0.002(3) 0.033(3) 0.003(3)
C48 0.086(4) 0.077(5) 0.073(4) -0.006(3) 0.040(3) -0.006(4)
C49 0.108(6) 0.081(5) 0.076(4) -0.012(4) 0.041(4) -0.011(4)
C50 0.098(6) 0.118(7) 0.057(4) 0.004(4) 0.029(4) -0.017(5)
C51 0.077(5) 0.119(7) 0.078(5) 0.018(4) 0.031(4) 0.011(4)
C52 0.092(5) 0.078(5) 0.083(4) 0.021(4) 0.044(4) 0.013(4)
C53 0.111(6) 0.135(8) 0.066(4) 0.003(4) 0.034(4) -0.029(5)
C54 0.080(4) 0.091(5) 0.080(5) 0.019(4) 0.041(4) 0.008(4)
C55 0.104(6) 0.111(6) 0.088(5) -0.012(4) 0.038(4) 0.041(5)
C56 0.139(8) 0.148(8) 0.075(5) -0.014(5) 0.048(5) 0.041(7)
C24 0.068(4) 0.043(3) 0.111(5) 0.014(3) 0.057(4) 0.003(3)
C14A 0.050(8) 0.059(7) 0.048(8) -0.008(6) 0.029(7) 0.000(5)
C15A 0.078(8) 0.067(7) 0.064(7) 0.000(5) 0.047(6) -0.027(6)
C16A 0.068(7) 0.086(8) 0.048(6) 0.009(6) 0.020(5) -0.019(6)
C17A 0.046(8) 0.052(7) 0.065(8) 0.008(5) 0.022(6) -0.007(7)
C18A 0.032(6) 0.071(7) 0.069(7) 0.011(6) 0.024(5) 0.000(5)
C19A 0.043(8) 0.056(6) 0.028(6) 0.012(6) 0.008(6) 0.004(5)
C20A 0.089(10) 0.136(13) 0.067(8) 0.034(8) 0.035(7) -0.046(9)
C21A 0.077(9) 0.165(15) 0.050(7) 0.037(8) 0.014(6) -0.027(9)
C22A 0.045(7) 0.071(8) 0.073(8) 0.018(6) 0.022(6) 0.001(6)
C23A 0.055(7) 0.074(7) 0.073(8) 0.016(6) 0.022(6) -0.013(6)
C14B 0.055(9) 0.050(9) 0.054(11) -0.009(8) 0.022(8) -0.014(7)
C15B 0.074(8) 0.116(10) 0.095(9) 0.018(8) 0.026(7) -0.024(7)
C16B 0.084(8) 0.132(10) 0.096(9) 0.020(7) 0.039(7) -0.033(7)
C18B 0.051(8) 0.085(10) 0.081(11) 0.025(9) 0.027(9) -0.018(8)
C17B 0.055(9) 0.073(10) 0.062(9) 0.007(7) 0.026(7) -0.009(7)
C19B 0.034(7) 0.050(7) 0.051(9) -0.002(8) 0.017(8) -0.007(6)
C20B 0.046(8) 0.062(8) 0.071(9) 0.008(7) 0.014(7) -0.008(6)
C21B 0.056(8) 0.082(10) 0.086(11) 0.031(8) 0.034(8) -0.008(7)
C22B 0.053(9) 0.034(7) 0.061(8) 0.002(6) 0.025(7) -0.002(8)
C23B 0.045(7) 0.065(8) 0.083(9) 0.004(7) 0.032(7) -0.015(6)

loop_
_atom_type_symbol
_atom_type_description
_atom_type_scat_dispersion_real
_atom_type_scat_dispersion_imag
_atom_type_scat_source
C C 0.0033 0.0016 'International Tables Vol C Tables 4.2.6.8 and 6.1.1.4'
H H 0.0000 0.0000 'International Tables Vol C Tables 4.2.6.8 and 6.1.1.4'
Co Co 0.3494 0.9721 'International Tables Vol C Tables 4.2.6.8 and 6.1.1.4'
N N 0.0061 0.0033 'International Tables Vol C Tables 4.2.6.8 and 6.1.1.4'
O O 0.0106 0.0060 'International Tables Vol C Tables 4.2.6.8 and 6.1.1.4'

loop_
_geom_angle_atom_site_label_1
_geom_angle_atom_site_label_2
_geom_angle_atom_site_label_3
_geom_angle
_geom_angle_site_symmetry_1
_geom_angle_site_symmetry_3
_geom_angle_publ_flag
O5 Co1 O7 116.1(2) . 6_565 ?
O5 Co1 N1 105.3(2) . . ?
O7 Co1 N1 92.6(2) 6_565 . ?
O5 Co1 O1 120.0(2) . . ?
O7 Co1 O1 115.9(2) 6_565 . ?
N1 Co1 O1 100.3(2) . . ?
O5 Co1 O2 90.96(18) . . ?
O7 Co1 O2 94.04(18) 6_565 . ?
N1 Co1 O2 157.5(2) . . ?
O1 Co1 O2 57.60(16) . . ?
O4 Co2 O6 88.7(2) 4_554 . ?
O4 Co2 O12 91.80(19) 4_554 4_554 ?
O6 Co2 O12 179.53(19) . 4_554 ?
O4 Co2 O10 93.90(18) 4_554 4_554 ?
O6 Co2 O10 84.79(17) . 4_554 ?
O12 Co2 O10 95.28(17) 4_554 4_554 ?
O4 Co2 O8 89.04(17) 4_554 6_565 ?
O6 Co2 O8 92.83(17) . 6_565 ?
O12 Co2 O8 87.08(17) 4_554 6_565 ?
O10 Co2 O8 176.16(18) 4_554 6_565 ?
O4 Co2 O2 177.51(17) 4_554 . ?
O6 Co2 O2 89.42(19) . . ?
O12 Co2 O2 90.12(18) 4_554 . ?
O10 Co2 O2 87.50(19) 4_554 . ?
O8 Co2 O2 89.47(17) 6_565 . ?
O3 Co3 O9 112.3(2) . . ?
O3 Co3 O11 116.9(2) . . ?
O9 Co3 O11 120.3(2) . . ?
O3 Co3 N3 106.7(2) . 6_655 ?
O9 Co3 N3 95.1(2) . 6_655 ?
O11 Co3 N3 101.0(2) . 6_655 ?
C1 O1 Co1 98.9(4) . . ?
C1 O2 Co2 166.8(5) . . ?
C1 O2 Co1 83.7(4) . . ?
Co2 O2 Co1 106.74(17) . . ?
C12 O3 Co3 134.6(4) . . ?
C12 O4 Co2 138.6(4) . 4_544 ?
C13 O5 Co1 123.4(4) . . ?
C13 O6 Co2 136.7(4) . . ?
C24 O7 Co1 132.8(4) . 6_665 ?
C24 O8 Co2 137.9(4) . 6_665 ?
C25 O9 Co3 126.6(4) . . ?
C25 O10 Co2 142.5(4) . 4_544 ?
C31 O11 Co3 106.0(4) . . ?
C31 O12 Co2 173.2(5) . 4_544 ?
C38 N1 C37 104.0(6) . . ?
C38 N1 Co1 129.9(5) . . ?
C37 N1 Co1 126.0(6) . . ?
C39 N2 C37 107.9(6) . . ?
C39 N2 C40 124.7(7) . . ?
C37 N2 C40 127.3(7) . . ?
C54 N3 C55 104.7(6) . . ?
C54 N3 Co3 129.4(5) . 6 ?
C55 N3 Co3 125.9(5) . 6 ?
C54 N4 C56 105.1(6) . . ?
C54 N4 C53 131.3(7) . . ?
C56 N4 C53 123.6(6) . . ?
O2 C1 O1 119.7(6) . . ?
O2 C1 C2 121.8(6) . . ?
O1 C1 C2 118.5(6) . . ?
C3 C2 C11 122.1(6) . . ?
C3 C2 C1 120.1(6) . . ?
C11 C2 C1 117.5(6) . . ?
C2 C3 C4 119.0(7) . . ?
C2 C3 H3 120.5 . . ?
C4 C3 H3 120.5 . . ?
C5 C4 C9 126.0(7) . . ?
C5 C4 C3 118.5(7) . . ?
C9 C4 C3 115.5(6) . . ?
C4 C5 C6 117.8(8) . . ?
C4 C5 H5A 121.1 . . ?
C6 C5 H5A 121.1 . . ?
C7 C6 C5 120.4(8) . . ?
C7 C6 H6A 119.8 . . ?
C5 C6 H6A 119.8 . . ?
C8 C7 C6 120.5(6) . . ?
C8 C7 C12 119.5(6) . . ?
C6 C7 C12 120.0(7) . . ?
C7 C8 C9 120.8(6) . . ?
C7 C8 H8 119.6 . . ?
C9 C8 H8 119.6 . . ?
C10 C9 C4 124.5(7) . . ?
C10 C9 C8 121.0(6) . . ?
C4 C9 C8 114.5(6) . . ?
C9 C10 C11 118.9(7) . . ?
C9 C10 H10 120.6 . . ?
C11 C10 H10 120.6 . . ?
C10 C11 C2 119.8(7) . . ?
C10 C11 H11 120.1 . . ?
C2 C11 H11 120.1 . . ?
O4 C12 O3 126.0(5) . . ?
O4 C12 C7 119.5(6) . . ?
O3 C12 C7 114.5(6) . . ?
O6 C13 O5 126.7(6) . . ?
O6 C13 C14A 128.9(7) . . ?
O5 C13 C14A 104.4(7) . . ?
O6 C13 C14B 103.7(8) . . ?
O5 C13 C14B 129.5(8) . . ?
O10 C25 O9 125.7(5) . . ?
O10 C25 C26 117.9(6) . . ?
O9 C25 C26 116.4(5) . . ?
C27 C26 C29 118.1(5) . . ?
C27 C26 C25 121.6(5) . . ?
C29 C26 C25 120.3(5) . . ?
C26 C27 C28 120.3(6) . . ?
C26 C27 H27 119.9 . . ?
C28 C27 H27 119.9 . . ?
C28 C28 C30 116.6(6) 7_544 . ?
C28 C28 C27 121.6(6) 7_544 . ?
C30 C28 C27 121.7(5) . . ?
C30 C29 C26 121.8(6) 7_544 . ?
C30 C29 H29 118.6 7_544 . ?
C26 C29 H29 119.6 . . ?
C29 C30 C28 121.5(7) 7_544 . ?
C29 C30 H30 119.8 7_544 . ?
C28 C30 H30 118.7 . . ?
O12 C31 O11 122.0(5) . . ?
O12 C31 C32 119.9(5) . . ?
O11 C31 C32 118.1(5) . . ?
C36 C32 C33 120.4(5) . . ?
C36 C32 C31 118.8(5) . . ?
C33 C32 C31 120.8(5) . . ?
C34 C33 C32 120.9(6) . . ?
C34 C33 H33 119.6 . . ?
C32 C33 H33 119.6 . . ?
C33 C34 C35 120.6(5) . . ?
C33 C34 H34 119.7 . . ?
C35 C34 H34 119.7 . . ?
C34 C35 C36 122.8(5) . 7_644 ?
C34 C35 C35 118.9(6) . 7_644 ?
C36 C35 C35 118.3(6) 7_644 7_644 ?
C32 C36 C35 120.9(5) . 7_644 ?
C32 C36 H36 119.7 . . ?
C35 C36 H36 119.4 7_644 . ?
N1 C37 N2 113.0(8) . . ?
N1 C37 H37A 123.5 . . ?
N2 C37 H37A 123.5 . . ?
N1 C38 C39 110.8(8) . . ?
N1 C38 H38A 124.6 . . ?
C39 C38 H38A 124.6 . . ?
N2 C39 C38 104.3(8) . . ?
N2 C39 H39 127.9 . . ?
C38 C39 H39 127.9 . . ?
N2 C40 C41 110.8(5) . . ?
N2 C40 H40A 109.5 . . ?
C41 C40 H40A 109.5 . . ?
N2 C40 H40B 109.5 . . ?
C41 C40 H40B 109.5 . . ?
H40A C40 H40B 108.1 . . ?
C46 C41 C42 119.2(6) . . ?
C46 C41 C40 121.7(7) . . ?
C42 C41 C40 119.1(8) . . ?
C43 C42 C41 119.2(7) . . ?
C43 C42 H42 120.4 . . ?
C41 C42 H42 120.4 . . ?
C42 C43 C44 122.0(6) . . ?
C42 C43 H43 119.0 . . ?
C44 C43 H43 119.0 . . ?
C45 C44 C43 117.3(6) . . ?
C45 C44 C47 121.6(6) . . ?
C43 C44 C47 121.1(5) . . ?
C44 C45 C46 121.2(7) . . ?
C44 C45 H45 119.4 . . ?
C46 C45 H45 119.4 . . ?
C41 C46 C45 121.0(7) . . ?
C41 C46 H46 119.5 . . ?
C45 C46 H46 119.5 . . ?
C48 C47 C52 117.6(6) . . ?
C48 C47 C44 120.8(6) . . ?
C52 C47 C44 121.6(6) . . ?
C49 C48 C47 121.8(7) . . ?
C49 C48 H48 119.1 . . ?
C47 C48 H48 119.1 . . ?
C50 C49 C48 120.6(8) . . ?
C50 C49 H49 119.7 . . ?
C48 C49 H49 119.7 . . ?
C49 C50 C51 119.7(7) . . ?
C49 C50 C53 120.3(9) . . ?
C51 C50 C53 120.0(8) . . ?
C50 C51 C52 120.2(7) . . ?
C50 C51 H51 119.9 . . ?
C52 C51 H51 119.9 . . ?
C47 C52 C51 120.0(7) . . ?
C47 C52 H52 120.0 . . ?
C51 C52 H52 120.0 . . ?
N4 C53 C50 113.2(6) . . ?
N4 C53 H53A 108.9 . . ?
C50 C53 H53A 108.9 . . ?
N4 C53 H53B 108.9 . . ?
C50 C53 H53B 108.9 . . ?
H53A C53 H53B 107.7 . . ?
N3 C54 N4 114.4(6) . . ?
N3 C54 H54 122.8 . . ?
N4 C54 H54 122.8 . . ?
C56 C55 N3 110.2(7) . . ?
C56 C55 H55 124.9 . . ?
N3 C55 H55 124.9 . . ?
C55 C56 N4 105.6(7) . . ?
C55 C56 H56 127.2 . . ?
N4 C56 H56 127.2 . . ?
O8 C24 O7 127.6(6) . . ?
O8 C24 C19B 130.8(8) . . ?
O7 C24 C19B 101.6(7) . . ?
O8 C24 C19A 106.4(7) . . ?
O7 C24 C19A 125.9(6) . . ?
C23A C14A C15A 120.9(8) . . ?
C23A C14A C13 113.1(8) . . ?
C15A C14A C13 126.0(8) . . ?
C14A C15A C16A 120.0(8) . . ?
C14A C15A H15A 120.0 . . ?
C16A C15A H15A 120.0 . . ?
C15A C16A C17A 119.8(8) . . ?
C15A C16A H16A 120.1 . . ?
C17A C16A H16A 120.1 . . ?
C22A C17A C16A 119.1(8) . . ?
C22A C17A C18A 119.9(7) . . ?
C16A C17A C18A 121.0(8) . . ?
C19A C18A C17A 119.3(8) . . ?
C19A C18A H18A 120.3 . . ?
C17A C18A H18A 120.3 . . ?
C18A C19A C20A 121.2(8) . . ?
C18A C19A C24 113.4(7) . . ?
C20A C19A C24 125.3(7) . . ?
C21A C20A C19A 119.3(8) . . ?
C21A C20A H20A 120.3 . . ?
C19A C20A H20A 120.3 . . ?
C20A C21A C22A 120.6(8) . . ?
C20A C21A H21A 119.7 . . ?
C22A C21A H21A 119.7 . . ?
C17A C22A C21A 119.5(7) . . ?
C17A C22A C23A 120.2(8) . . ?
C21A C22A C23A 120.2(9) . . ?
C14A C23A C22A 119.5(8) . . ?
C14A C23A H23A 120.3 . . ?
C22A C23A H23A 120.3 . . ?
C23B C14B C15B 120.4(10) . . ?
C23B C14B C13 113.6(10) . . ?
C15B C14B C13 125.9(9) . . ?
C14B C15B C16B 119.4(10) . . ?
C14B C15B H15B 120.3 . . ?
C16B C15B H15B 120.3 . . ?
C17B C16B C15B 120.9(10) . . ?
C17B C16B H16B 119.6 . . ?
C15B C16B H16B 119.6 . . ?
C19B C18B C17B 120.4(9) . . ?
C19B C18B H18B 119.8 . . ?
C17B C18B H18B 119.8 . . ?
C16B C17B C18B 121.4(10) . . ?
C16B C17B C22B 119.3(8) . . ?
C18B C17B C22B 119.3(8) . . ?
C18B C19B C20B 120.8(9) . . ?
C18B C19B C24 113.1(9) . . ?
C20B C19B C24 126.1(9) . . ?
C21B C20B C19B 119.4(9) . . ?
C21B C20B H20B 120.3 . . ?
C19B C20B H20B 120.3 . . ?
C20B C21B C22B 120.6(9) . . ?
C20B C21B H21B 119.7 . . ?
C22B C21B H21B 119.7 . . ?
C21B C22B C17B 119.4(8) . . ?
C21B C22B C23B 121.3(9) . . ?
C17B C22B C23B 119.3(8) . . ?
C14B C23B C22B 120.6(9) . . ?
C14B C23B H23B 119.7 . . ?
C22B C23B H23B 119.7 . . ?

loop_
_geom_bond_atom_site_label_1
_geom_bond_atom_site_label_2
_geom_bond_distance
_geom_bond_site_symmetry_2
_geom_bond_publ_flag
Co1 O5 1.968(5) . ?
Co1 O7 1.976(5) 6_565 ?
Co1 N1 2.026(6) . ?
Co1 O1 2.019(5) . ?
Co1 O2 2.372(4) . ?
Co2 O4 2.062(4) 4_554 ?
Co2 O6 2.065(4) . ?
Co2 O12 2.072(4) 4_554 ?
Co2 O10 2.085(4) 4_554 ?
Co2 O8 2.101(4) 6_565 ?
Co2 O2 2.103(4) . ?
Co3 O3 1.930(4) . ?
Co3 O9 1.962(4) . ?
Co3 O11 1.968(4) . ?
Co3 N3 2.031(5) 6_655 ?
O1 C1 1.262(7) . ?
O2 C1 1.210(7) . ?
O3 C12 1.275(7) . ?
O4 C12 1.260(7) . ?
O5 C13 1.238(9) . ?
O6 C13 1.243(8) . ?
O7 C24 1.265(8) . ?
O8 C24 1.223(8) . ?
O9 C25 1.249(7) . ?
O10 C25 1.240(7) . ?
O11 C31 1.261(7) . ?
O12 C31 1.231(7) . ?
N1 C38 1.342(11) . ?
N1 C37 1.311(8) . ?
N2 C39 1.334(11) . ?
N2 C37 1.330(9) . ?
N2 C40 1.490(8) . ?
N3 C54 1.267(8) . ?
N3 C55 1.358(8) . ?
N4 C54 1.344(9) . ?
N4 C56 1.362(10) . ?
N4 C53 1.461(9) . ?
C1 C2 1.515(8) . ?
C2 C3 1.323(10) . ?
C2 C11 1.417(9) . ?
C3 C4 1.509(10) . ?
C3 H3 0.9300 . ?
C4 C5 1.336(10) . ?
C4 C9 1.383(9) . ?
C5 C6 1.416(11) . ?
C5 H5A 0.9300 . ?
C6 C7 1.405(10) . ?
C6 H6A 0.9300 . ?
C7 C8 1.335(10) . ?
C7 C12 1.502(7) . ?
C8 C9 1.490(9) . ?
C8 H8 0.9300 . ?
C9 C10 1.360(9) . ?
C10 C11 1.387(9) . ?
C10 H10 0.9300 . ?
C11 H11 0.9300 . ?
C13 C14A 1.547(12) . ?
C13 C14B 1.598(14) . ?
C25 C26 1.504(8) . ?
C26 C27 1.356(7) . ?
C26 C29 1.371(8) . ?
C27 C28 1.417(7) . ?
C27 H27 0.9300 . ?
C28 C28 1.365(10) 7_544 ?
C28 C30 1.393(8) . ?
C29 C30 1.366(8) 7_544 ?
C29 H29 0.9300 . ?
C30 H30 0.9304 . ?
C31 C32 1.503(7) . ?
C32 C36 1.374(8) . ?
C32 C33 1.385(8) . ?
C33 C34 1.360(8) . ?
C33 H33 0.9300 . ?
C34 C35 1.420(8) . ?
C34 H34 0.9300 . ?
C35 C36 1.415(7) 7_644 ?
C35 C35 1.420(11) 7_644 ?
C36 H36 0.9300 . ?
C37 H37A 0.9300 . ?
C38 C39 1.398(10) . ?
C38 H38A 0.9300 . ?
C39 H39 0.9300 . ?
C40 C41 1.519(10) . ?
C40 H40A 0.9700 . ?
C40 H40B 0.9700 . ?
C41 C46 1.379(11) . ?
C41 C42 1.394(10) . ?
C42 C43 1.394(9) . ?
C42 H42 0.9300 . ?
C43 C44 1.391(9) . ?
C43 H43 0.9300 . ?
C44 C45 1.391(9) . ?
C44 C47 1.502(9) . ?
C45 C46 1.378(11) . ?
C45 H45 0.9300 . ?
C46 H46 0.9300 . ?
C47 C48 1.375(9) . ?
C47 C52 1.397(9) . ?
C48 C49 1.378(10) . ?
C48 H48 0.9300 . ?
C49 C50 1.362(11) . ?
C49 H49 0.9300 . ?
C50 C51 1.364(11) . ?
C50 C53 1.532(10) . ?
C51 C52 1.413(10) . ?
C51 H51 0.9300 . ?
C52 H52 0.9300 . ?
C53 H53A 0.9700 . ?
C53 H53B 0.9700 . ?
C54 H54 0.9300 . ?
C55 C56 1.358(10) . ?
C55 H55 0.9300 . ?
C56 H56 0.9300 . ?
C24 C19B 1.510(12) . ?
C24 C19A 1.602(13) . ?
C14A C23A 1.369(10) . ?
C14A C15A 1.388(11) . ?
C15A C16A 1.398(10) . ?
C15A H15A 0.9300 . ?
C16A C17A 1.398(10) . ?
C16A H16A 0.9300 . ?
C17A C22A 1.404(11) . ?
C17A C18A 1.409(10) . ?
C18A C19A 1.386(10) . ?
C18A H18A 0.9300 . ?
C19A C20A 1.388(11) . ?
C20A C21A 1.397(11) . ?
C20A H20A 0.9300 . ?
C21A C22A 1.393(10) . ?
C21A H21A 0.9300 . ?
C22A C23A 1.406(10) . ?
C23A H23A 0.9300 . ?
C14B C23B 1.377(12) . ?
C14B C15B 1.396(12) . ?
C15B C16B 1.403(12) . ?
C15B H15B 0.9300 . ?
C16B C17B 1.395(11) . ?
C16B H16B 0.9300 . ?
C18B C19B 1.379(12) . ?
C18B C17B 1.414(11) . ?
C18B H18B 0.9300 . ?
C17B C22B 1.410(11) . ?
C19B C20B 1.398(11) . ?
C20B C21B 1.401(11) . ?
C20B H20B 0.9300 . ?
C21B C22B 1.405(11) . ?
C21B H21B 0.9300 . ?
C22B C23B 1.413(11) . ?
C23B H23B 0.9300 . ?

loop_
_geom_torsion_atom_site_label_1
_geom_torsion_atom_site_label_2
_geom_torsion_atom_site_label_3
_geom_torsion_atom_site_label_4
_geom_torsion
_geom_torsion_site_symmetry_1
_geom_torsion_site_symmetry_2
_geom_torsion_site_symmetry_3
_geom_torsion_site_symmetry_4
_geom_torsion_publ_flag
Co2 O2 C1 O1 -141.2(16) . . . . ?
Co1 O2 C1 O1 1.9(6) . . . . ?
Co2 O2 C1 C2 42(2) . . . . ?
Co1 O2 C1 C2 -175.0(6) . . . . ?
Co1 O1 C1 O2 -2.3(7) . . . . ?
Co1 O1 C1 C2 174.8(5) . . . . ?
O2 C1 C2 C3 173.3(7) . . . . ?
O1 C1 C2 C3 -3.7(10) . . . . ?
O2 C1 C2 C11 -1.5(10) . . . . ?
O1 C1 C2 C11 -178.5(6) . . . . ?
C11 C2 C3 C4 -4.6(13) . . . . ?
C1 C2 C3 C4 -179.1(7) . . . . ?
C2 C3 C4 C5 -178.6(9) . . . . ?
C2 C3 C4 C9 1.7(12) . . . . ?
C9 C4 C5 C6 1.6(16) . . . . ?
C3 C4 C5 C6 -178.0(9) . . . . ?
C4 C5 C6 C7 -3.1(15) . . . . ?
C5 C6 C7 C8 3.4(14) . . . . ?
C5 C6 C7 C12 -177.8(8) . . . . ?
C6 C7 C8 C9 -2.1(13) . . . . ?
C12 C7 C8 C9 179.2(7) . . . . ?
C5 C4 C9 C10 -178.9(10) . . . . ?
C3 C4 C9 C10 0.7(13) . . . . ?
C5 C4 C9 C8 -0.3(13) . . . . ?
C3 C4 C9 C8 179.3(7) . . . . ?
C7 C8 C9 C10 179.2(8) . . . . ?
C7 C8 C9 C4 0.5(12) . . . . ?
C4 C9 C10 C11 -0.3(15) . . . . ?
C8 C9 C10 C11 -178.8(7) . . . . ?
C9 C10 C11 C2 -2.5(13) . . . . ?
C3 C2 C11 C10 5.1(13) . . . . ?
C1 C2 C11 C10 179.7(7) . . . . ?
Co2 O4 C12 O3 7.1(11) 4_544 . . . ?
Co2 O4 C12 C7 -173.2(5) 4_544 . . . ?
Co3 O3 C12 O4 5.9(11) . . . . ?
Co3 O3 C12 C7 -173.8(5) . . . . ?
C8 C7 C12 O4 0.6(11) . . . . ?
C6 C7 C12 O4 -178.2(7) . . . . ?
C8 C7 C12 O3 -179.7(7) . . . . ?
C6 C7 C12 O3 1.6(10) . . . . ?
Co2 O6 C13 O5 -54.6(9) . . . . ?
Co2 O6 C13 C14A 127.9(8) . . . . ?
Co2 O6 C13 C14B 130.1(7) . . . . ?
Co1 O5 C13 O6 7.5(10) . . . . ?
Co1 O5 C13 C14A -174.4(6) . . . . ?
Co1 O5 C13 C14B -178.3(8) . . . . ?
Co2 O10 C25 O9 15.9(12) 4_544 . . . ?
Co2 O10 C25 C26 -164.6(5) 4_544 . . . ?
Co3 O9 C25 O10 21.6(9) . . . . ?
Co3 O9 C25 C26 -157.9(4) . . . . ?
O10 C25 C26 C27 171.8(7) . . . . ?
O9 C25 C26 C27 -8.7(10) . . . . ?
O10 C25 C26 C29 -6.8(10) . . . . ?
O9 C25 C26 C29 172.7(8) . . . . ?
C29 C26 C27 C28 -2.0(13) . . . . ?
C25 C26 C27 C28 179.4(7) . . . . ?
C26 C27 C28 C28 -2.8(16) . . . 7_544 ?
C26 C27 C28 C30 -178.5(9) . . . . ?
C27 C26 C29 C30 5.3(15) . . . 7_544 ?
C25 C26 C29 C30 -176.1(10) . . . 7_544 ?
C28 C28 C30 C29 0.8(18) 7_544 . . 7_544 ?
C27 C28 C30 C29 176.7(10) . . . 7_544 ?
Co3 O11 C31 O12 1.4(7) . . . . ?
Co3 O11 C31 C32 -179.6(4) . . . . ?
O12 C31 C32 C36 -179.6(6) . . . . ?
O11 C31 C32 C36 1.5(9) . . . . ?
O12 C31 C32 C33 -1.6(10) . . . . ?
O11 C31 C32 C33 179.5(6) . . . . ?
C36 C32 C33 C34 -0.4(11) . . . . ?
C31 C32 C33 C34 -178.4(7) . . . . ?
C32 C33 C34 C35 -0.5(12) . . . . ?
C33 C34 C35 C36 -179.5(7) . . . 7_644 ?
C33 C34 C35 C35 0.9(13) . . . 7_644 ?
C33 C32 C36 C35 1.0(11) . . . 7_644 ?
C31 C32 C36 C35 179.0(6) . . . 7_644 ?
C38 N1 C37 N2 -1.2(8) . . . . ?
Co1 N1 C37 N2 175.1(4) . . . . ?
C39 N2 C37 N1 1.4(9) . . . . ?
C40 N2 C37 N1 -176.6(6) . . . . ?
C37 N1 C38 C39 0.6(9) . . . . ?
Co1 N1 C38 C39 -175.5(5) . . . . ?
C37 N2 C39 C38 -0.9(9) . . . . ?
C40 N2 C39 C38 177.2(6) . . . . ?
N1 C38 C39 N2 0.2(9) . . . . ?
C39 N2 C40 C41 -116.2(8) . . . . ?
C37 N2 C40 C41 61.5(10) . . . . ?
N2 C40 C41 C46 -99.5(8) . . . . ?
N2 C40 C41 C42 78.0(8) . . . . ?
C46 C41 C42 C43 -0.2(10) . . . . ?
C40 C41 C42 C43 -177.8(6) . . . . ?
C41 C42 C43 C44 -0.7(10) . . . . ?
C42 C43 C44 C45 0.5(10) . . . . ?
C42 C43 C44 C47 -179.8(6) . . . . ?
C43 C44 C45 C46 0.7(10) . . . . ?
C47 C44 C45 C46 -179.1(6) . . . . ?
C42 C41 C46 C45 1.4(10) . . . . ?
C40 C41 C46 C45 178.8(6) . . . . ?
C44 C45 C46 C41 -1.6(11) . . . . ?
C45 C44 C47 C48 147.7(6) . . . . ?
C43 C44 C47 C48 -32.0(8) . . . . ?
C45 C44 C47 C52 -30.7(9) . . . . ?
C43 C44 C47 C52 149.5(6) . . . . ?
C52 C47 C48 C49 -3.5(9) . . . . ?
C44 C47 C48 C49 178.1(6) . . . . ?
C47 C48 C49 C50 3.0(10) . . . . ?
C48 C49 C50 C51 -1.1(10) . . . . ?
C48 C49 C50 C53 -178.1(6) . . . . ?
C49 C50 C51 C52 -0.2(11) . . . . ?
C53 C50 C51 C52 176.9(6) . . . . ?
C48 C47 C52 C51 2.1(9) . . . . ?
C44 C47 C52 C51 -179.4(6) . . . . ?
C50 C51 C52 C47 -0.4(10) . . . . ?
C54 N4 C53 C50 70.8(11) . . . . ?
C56 N4 C53 C50 -110.2(10) . . . . ?
C49 C50 C53 N4 -99.2(9) . . . . ?
C51 C50 C53 N4 83.8(9) . . . . ?
C55 N3 C54 N4 -0.4(9) . . . . ?
Co3 N3 C54 N4 176.5(4) 6 . . . ?
C56 N4 C54 N3 -0.2(9) . . . . ?
C53 N4 C54 N3 178.9(7) . . . . ?
C54 N3 C55 C56 0.9(10) . . . . ?
Co3 N3 C55 C56 -176.1(6) 6 . . . ?
N3 C55 C56 N4 -1.0(11) . . . . ?
C54 N4 C56 C55 0.7(10) . . . . ?
C53 N4 C56 C55 -178.5(7) . . . . ?
Co2 O8 C24 O7 0.7(11) 6_665 . . . ?
Co2 O8 C24 C19B -178.6(8) 6_665 . . . ?
Co2 O8 C24 C19A 176.7(6) 6_665 . . . ?
Co1 O7 C24 O8 9.8(10) 6_665 . . . ?
Co1 O7 C24 C19B -170.8(7) 6_665 . . . ?
Co1 O7 C24 C19A -165.5(6) 6_665 . . . ?
O6 C13 C14A C23A -2.7(15) . . . . ?
O5 C13 C14A C23A 179.3(10) . . . . ?
O6 C13 C14A C15A 177.4(8) . . . . ?
O5 C13 C14A C15A -0.6(12) . . . . ?
C23A C14A C15A C16A 5.1(14) . . . . ?
C13 C14A C15A C16A -174.9(10) . . . . ?
C14A C15A C16A C17A 1.3(15) . . . . ?
C15A C16A C17A C22A -6(2) . . . . ?
C15A C16A C17A C18A 176.6(13) . . . . ?
C22A C17A C18A C19A -1(3) . . . . ?
C16A C17A C18A C19A 176.4(14) . . . . ?
C17A C18A C19A C20A 3(2) . . . . ?
C17A C18A C19A C24 179.6(13) . . . . ?
O8 C24 C19A C18A 164.2(9) . . . . ?
O7 C24 C19A C18A -19.7(14) . . . . ?
O8 C24 C19A C20A -19.4(16) . . . . ?
O7 C24 C19A C20A 156.6(13) . . . . ?
C18A C19A C20A C21A -4(2) . . . . ?
C24 C19A C20A C21A 179.9(13) . . . . ?
C19A C20A C21A C22A 3(3) . . . . ?
C16A C17A C22A C21A -177.6(16) . . . . ?
C18A C17A C22A C21A 0(3) . . . . ?
C16A C17A C22A C23A 4(3) . . . . ?
C18A C17A C22A C23A -178.2(15) . . . . ?
C20A C21A C22A C17A -1(3) . . . . ?
C20A C21A C22A C23A 177.3(15) . . . . ?
C15A C14A C23A C22A -6.8(19) . . . . ?
C13 C14A C23A C22A 173.3(11) . . . . ?
C17A C22A C23A C14A 2(2) . . . . ?
C21A C22A C23A C14A -176.1(14) . . . . ?
O6 C13 C14B C23B 170.4(11) . . . . ?
O5 C13 C14B C23B -4.7(18) . . . . ?
O6 C13 C14B C15B -8.9(15) . . . . ?
O5 C13 C14B C15B 175.9(10) . . . . ?
C23B C14B C15B C16B 0.5(15) . . . . ?
C13 C14B C15B C16B 179.8(14) . . . . ?
C14B C15B C16B C17B 0.5(15) . . . . ?
C15B C16B C17B C18B -178.2(14) . . . . ?
C15B C16B C17B C22B 0(3) . . . . ?
C19B C18B C17B C16B 178.9(17) . . . . ?
C19B C18B C17B C22B 1(3) . . . . ?
C17B C18B C19B C20B 0(3) . . . . ?
C17B C18B C19B C24 178.7(14) . . . . ?
O8 C24 C19B C18B -15.0(19) . . . . ?
O7 C24 C19B C18B 165.6(13) . . . . ?
O8 C24 C19B C20B 163.5(11) . . . . ?
O7 C24 C19B C20B -15.9(16) . . . . ?
C18B C19B C20B C21B 1(2) . . . . ?
C24 C19B C20B C21B -177.7(13) . . . . ?
C19B C20B C21B C22B -2(2) . . . . ?
C20B C21B C22B C17B 3(3) . . . . ?
C20B C21B C22B C23B -175.8(17) . . . . ?
C16B C17B C22B C21B 179.5(17) . . . . ?
C18B C17B C22B C21B -2(3) . . . . ?
C16B C17B C22B C23B -2(3) . . . . ?
C18B C17B C22B C23B 176.7(17) . . . . ?
C15B C14B C23B C22B -2(2) . . . . ?
C13 C14B C23B C22B 178.5(15) . . . . ?
C21B C22B C23B C14B -178.5(17) . . . . ?
C17B C22B C23B C14B 3(3) . . . . ?

loop_
_smtbx_masks_void_nr
_smtbx_masks_void_average_x
_smtbx_masks_void_average_y
_smtbx_masks_void_average_z
_smtbx_masks_void_volume
_smtbx_masks_void_count_electrons
_smtbx_masks_void_content
1 -0.002 0.000 0.000 2709 549 ' '
2 0.000 0.500 0.500 2709 549 ' '
